data_4315637
loop_
_publ_author_name
'Hemamala I. Karunadasa'
'Kristine D. Arquero'
'Louise A. Berben'
'Jeffrey R. Long'

_publ_contact_author
;
        Jeffrey R. Long
        Department of Chemistry
        University of California, Berkeley
        United States of America
;
_publ_contact_author_email jrlong@berkeley.edu
_publ_contact_author_fax '510 642-8369'
_publ_contact_author_phone '510 642-0860'
_publ_section_title
;
 Enhancing the Magnetic Anisotropy of Cyano-Ligated Chromium(II) and
 Chromium(III) Complexes via Heavy Halide Ligand Effects
;
_journal_name_full 'Inorganic Chemistry'
_journal_page_first 4738
_journal_page_last 4740
_journal_paper_doi 10.1021/ic1002995
_journal_volume 49
_journal_year 2010
_chemical_formula_sum 'C15 H12 Cr I2 N O2 P4'
_chemical_formula_weight 667.94
_chemical_name_systematic
; 
 ? 
;
_space_group_IT_number 21
_symmetry_cell_setting orthorhombic
_symmetry_space_group_name_Hall 'C 2 2'
_symmetry_space_group_name_H-M 'C 2 2 2'
_atom_sites_solution_hydrogens geom
_atom_sites_solution_primary direct
_atom_sites_solution_secondary difmap
_audit_creation_method SHELXL-97
_cell_angle_alpha 90.00
_cell_angle_beta 90.00
_cell_angle_gamma 90.00
_cell_formula_units_Z 2
_cell_length_a 9.295(4)
_cell_length_b 13.662(7)
_cell_length_c 10.840(5)
_cell_measurement_reflns_used 916
_cell_measurement_temperature 115(2)
_cell_measurement_theta_max 47.034
_cell_measurement_theta_min 5.297
_cell_volume 1376.6(11)
_computing_cell_refinement 'Bruker SAINT v6.36'
_computing_data_collection 'Bruker SMART v5.054d'
_computing_data_reduction 'Bruker SAINT v6.36'
_computing_structure_refinement 'SHELXL-97 (Sheldrick, 1997)'
_computing_structure_solution 'SHELXS-97 (Sheldrick, 1990)'
_diffrn_ambient_temperature 115(2)
_diffrn_detector_area_resol_mean 0
_diffrn_measured_fraction_theta_full 0.998
_diffrn_measured_fraction_theta_max 0.998
_diffrn_measurement_device_type 'Bruker SMART CCD'
_diffrn_measurement_method \w/2\q-scans
_diffrn_radiation_monochromator graphite
_diffrn_radiation_source 'fine-focus sealed tube'
_diffrn_radiation_type MoK\a
_diffrn_radiation_wavelength 0.71073
_diffrn_reflns_av_R_equivalents 0.0311
_diffrn_reflns_av_sigmaI/netI 0.0465
_diffrn_reflns_limit_h_max 11
_diffrn_reflns_limit_h_min -11
_diffrn_reflns_limit_k_max 14
_diffrn_reflns_limit_k_min -16
_diffrn_reflns_limit_l_max 13
_diffrn_reflns_limit_l_min -11
_diffrn_reflns_number 3921
_diffrn_reflns_theta_full 26.33
_diffrn_reflns_theta_max 26.33
_diffrn_reflns_theta_min 1.88
_diffrn_standards_interval_count 0
_diffrn_standards_interval_time 0
_diffrn_standards_number 0
_exptl_absorpt_coefficient_mu 2.898
_exptl_absorpt_correction_T_max 1.00
_exptl_absorpt_correction_T_min 0.705449
_exptl_absorpt_correction_type empirical
_exptl_absorpt_process_details 'Blessing, 1995'
_exptl_crystal_colour brown
_exptl_crystal_density_diffrn 1.611
_exptl_crystal_density_method 'not measured'
_exptl_crystal_description parallelepiped
_exptl_crystal_F_000 630
_exptl_crystal_size_max 0.25
_exptl_crystal_size_mid 0.15
_exptl_crystal_size_min 0.02
_refine_diff_density_max 0.775
_refine_diff_density_min -0.588
_refine_diff_density_rms 0.121
_refine_ls_abs_structure_details 'Flack H D (1983), Acta Cryst. A39, 876-881'
_refine_ls_abs_structure_Flack 0.66(16)
_refine_ls_extinction_method none
_refine_ls_goodness_of_fit_ref 1.174
_refine_ls_hydrogen_treatment constr
_refine_ls_matrix_type full
_refine_ls_number_parameters 64
_refine_ls_number_reflns 1399
_refine_ls_number_restraints 31
_refine_ls_restrained_S_all 1.182
_refine_ls_R_factor_all 0.0528
_refine_ls_R_factor_gt 0.0393
_refine_ls_shift/su_max 0.012
_refine_ls_shift/su_mean 0.002
_refine_ls_structure_factor_coef Fsqd
_refine_ls_weighting_details 'calc w=1/[\s^2^(Fo^2^)+(0.0606P)^2^+0.0000P] where P=(Fo^2^+2Fc^2^)/3'
_refine_ls_weighting_scheme calc
_refine_ls_wR_factor_gt 0.1080
_refine_ls_wR_factor_ref 0.1145
_reflns_number_gt 1119
_reflns_number_total 1399
_reflns_threshold_expression >2sigma(I)
_cod_data_source_file ic1002995_si_002_9.cif
_cod_data_source_block hk67e
_cod_depositor_comments
;
The following automatic conversions were performed:

'_symmetry_cell_setting' value 'Orthorhombic' changed to
'orthorhombic' according to the built-in table from CIF Core
dictionary named 'cif_core.dic' version 2.4.1 from 2010-06-29.

Automatic conversion script
Id: cif_fix_values 1646 2011-03-28 12:23:43Z adriana 
;
_cod_database_code 4315637

loop_
_symmetry_equiv_pos_as_xyz
'x, y, z'
'-x, -y, z'
'-x, y, -z'
'x, -y, -z'
'x+1/2, y+1/2, z'
'-x+1/2, -y+1/2, z'
'-x+1/2, y+1/2, -z'
'x+1/2, -y+1/2, -z'

loop_
_atom_site_label
_atom_site_type_symbol
_atom_site_fract_x
_atom_site_fract_y
_atom_site_fract_z
_atom_site_U_iso_or_equiv
_atom_site_adp_type
_atom_site_occupancy
_atom_site_symmetry_multiplicity
_atom_site_calc_flag
_atom_site_refinement_flags
_atom_site_disorder_assembly
_atom_site_disorder_group
Cr1 Cr 0.5000 0.5000 0.0000 0.0194(3) Uani 1 4 d SD . .
I1 I 0.5000 0.69491(10) 0.0000 0.0334(3) Uani 0.50 2 d SPU . .
N100 N 0.5000 0.7255(9) 0.0000 0.059(6) Uani 0.50 2 d SPDU . .
C100 C 0.5000 0.6395(7) 0.0000 0.042(3) Uani 0.50 2 d SPDU . .
I2 I 0.0000 0.5000 0.5000 0.0357(2) Uani 1 4 d S . .
P1 P 0.32646(12) 0.4997(5) 0.16940(10) 0.0257(3) Uani 1 1 d . . .
C1 C 0.2093(15) 0.3958(9) 0.1835(12) 0.057(4) Uani 1 1 d U . .
H1A H 0.1449 0.4056 0.2516 0.086 Uiso 1 1 calc R . .
H1B H 0.2657 0.3380 0.1975 0.086 Uiso 1 1 calc R . .
H1C H 0.1548 0.3883 0.1089 0.086 Uiso 1 1 calc R . .
C2 C 0.173(2) 0.5849(17) 0.1579(19) 0.042(6) Uiso 0.50 1 d P . .
C2A C 0.2413(19) 0.6147(15) 0.2082(17) 0.024(4) Uiso 0.50 1 d P . .
C3 C 0.4341(16) 0.5319(16) 0.308(2) 0.024(5) Uiso 0.50 1 d PD . .
C4 C 0.4259(15) 0.479(2) 0.311(3) 0.053(9) Uiso 0.50 1 d PD . .
O1 O 0.3110(14) 0.2611(13) 0.5258(19) 0.112(5) Uiso 0.50 1 d P . .
C50 C 0.444(3) 0.251(2) 0.564(2) 0.112(5) Uiso 0.50 1 d P . .

loop_
_atom_site_aniso_label
_atom_site_aniso_U_11
_atom_site_aniso_U_22
_atom_site_aniso_U_33
_atom_site_aniso_U_23
_atom_site_aniso_U_13
_atom_site_aniso_U_12
Cr1 0.0196(6) 0.0207(7) 0.0178(7) 0.000 0.000 0.000
I1 0.0344(6) 0.0282(7) 0.0376(6) 0.000 0.003(2) 0.000
N100 0.044(9) 0.059(10) 0.074(10) 0.000 -0.015(14) 0.000
C100 0.050(7) 0.020(6) 0.057(7) 0.000 0.000(9) 0.000
I2 0.0419(4) 0.0405(4) 0.0248(4) 0.000 0.000 0.000
P1 0.0252(6) 0.0284(6) 0.0235(6) -0.001(3) 0.0049(5) -0.007(2)
C1 0.048(7) 0.058(7) 0.066(8) 0.003(6) 0.029(6) -0.028(6)

loop_
_atom_type_symbol
_atom_type_description
_atom_type_scat_dispersion_real
_atom_type_scat_dispersion_imag
_atom_type_scat_source
C C 0.0033 0.0016 'International Tables Vol C Tables 4.2.6.8 and 6.1.1.4'
H H 0.0000 0.0000 'International Tables Vol C Tables 4.2.6.8 and 6.1.1.4'
N N 0.0061 0.0033 'International Tables Vol C Tables 4.2.6.8 and 6.1.1.4'
P P 0.1023 0.0942 'International Tables Vol C Tables 4.2.6.8 and 6.1.1.4'
Cr Cr 0.3209 0.6236 'International Tables Vol C Tables 4.2.6.8 and 6.1.1.4'
I I -0.4742 1.8119 'International Tables Vol C Tables 4.2.6.8 and 6.1.1.4'
O O 0.0106 0.0060 'International Tables Vol C Tables 4.2.6.8 and 6.1.1.4'

loop_
_geom_angle_atom_site_label_1
_geom_angle_atom_site_label_2
_geom_angle_atom_site_label_3
_geom_angle
_geom_angle_site_symmetry_1
_geom_angle_site_symmetry_3
_geom_angle_publ_flag
C100 Cr1 C100 180.0 . 2_665 ?
C100 Cr1 P1 89.91(17) . 2_665 ?
C100 Cr1 P1 90.09(17) 2_665 2_665 ?
C100 Cr1 P1 89.91(17) . 4_565 ?
C100 Cr1 P1 90.09(17) 2_665 4_565 ?
P1 Cr1 P1 179.8(3) 2_665 4_565 ?
C100 Cr1 P1 90.09(17) . . ?
C100 Cr1 P1 89.91(17) 2_665 . ?
P1 Cr1 P1 82.60(7) 2_665 . ?
P1 Cr1 P1 97.40(7) 4_565 . ?
C100 Cr1 P1 90.09(17) . 3_655 ?
C100 Cr1 P1 89.91(17) 2_665 3_655 ?
P1 Cr1 P1 97.40(7) 2_665 3_655 ?
P1 Cr1 P1 82.60(7) 4_565 3_655 ?
P1 Cr1 P1 179.8(3) . 3_655 ?
C100 Cr1 I1 0.000(1) . . ?
C100 Cr1 I1 180.0 2_665 . ?
P1 Cr1 I1 89.91(17) 2_665 . ?
P1 Cr1 I1 89.91(17) 4_565 . ?
P1 Cr1 I1 90.09(17) . . ?
P1 Cr1 I1 90.09(17) 3_655 . ?
C100 Cr1 I1 180.000(1) . 2_665 ?
C100 Cr1 I1 0.0 2_665 2_665 ?
P1 Cr1 I1 90.09(17) 2_665 2_665 ?
P1 Cr1 I1 90.09(17) 4_565 2_665 ?
P1 Cr1 I1 89.91(17) . 2_665 ?
P1 Cr1 I1 89.91(17) 3_655 2_665 ?
I1 Cr1 I1 180.0 . 2_665 ?
C100 I1 Cr1 0.000(2) . . ?
I1 C100 N100 0.000(1) . . ?
I1 C100 Cr1 180.0 . . ?
N100 C100 Cr1 180.000(2) . . ?
C1 P1 C2A 113.7(6) . . ?
C1 P1 C4 96.4(8) . . ?
C2A P1 C4 99.3(11) . . ?
C1 P1 C2 92.0(8) . . ?
C2A P1 C2 29.5(9) . . ?
C4 P1 C2 123.3(12) . . ?
C1 P1 C3 116.4(9) . . ?
C2A P1 C3 80.9(7) . . ?
C4 P1 C3 22.9(6) . . ?
C2 P1 C3 108.8(8) . . ?
C1 P1 Cr1 117.7(4) . . ?
C2A P1 Cr1 117.5(6) . . ?
C4 P1 Cr1 107.5(6) . . ?
C2 P1 Cr1 117.3(7) . . ?
C3 P1 Cr1 104.6(6) . . ?
P1 C1 H1A 109.5 . . ?
P1 C1 H1B 109.5 . . ?
H1A C1 H1B 109.5 . . ?
P1 C1 H1C 109.5 . . ?
H1A C1 H1C 109.5 . . ?
H1B C1 H1C 109.5 . . ?
C2A C2 P1 73(2) . . ?
C2 C2A P1 78(2) . . ?
C4 C3 C4 89.6(7) . 2_665 ?
C4 C3 C3 60.7(9) . 2_665 ?
C4 C3 C3 29.0(9) 2_665 2_665 ?
C4 C3 P1 75(4) . . ?
C4 C3 P1 122(3) 2_665 . ?
C3 C3 P1 107.6(12) 2_665 . ?
C3 C4 C3 90.3(7) . 2_665 ?
C3 C4 C4 61.2(10) . 2_665 ?
C3 C4 C4 29.2(9) 2_665 2_665 ?
C3 C4 P1 82(4) . . ?
C3 C4 P1 120(3) 2_665 . ?
C4 C4 P1 114.1(13) 2_665 . ?
O1 O1 C50 152(2) 6 . ?
O1 C50 C50 108(3) . 3_656 ?

loop_
_geom_bond_atom_site_label_1
_geom_bond_atom_site_label_2
_geom_bond_distance
_geom_bond_site_symmetry_2
_geom_bond_publ_flag
Cr1 C100 1.905(9) . ?
Cr1 C100 1.905(9) 2_665 ?
Cr1 P1 2.4442(14) 2_665 ?
Cr1 P1 2.4442(14) 4_565 ?
Cr1 P1 2.4442(14) . ?
Cr1 P1 2.4442(14) 3_655 ?
Cr1 I1 2.6629(19) . ?
Cr1 I1 2.6629(19) 2_665 ?
I1 C100 0.757(9) . ?
N100 C100 1.175(10) . ?
P1 C1 1.796(12) . ?
P1 C2A 1.81(2) . ?
P1 C4 1.82(3) . ?
P1 C2 1.85(2) . ?
P1 C3 1.86(2) . ?
C1 H1A 0.9600 . ?
C1 H1B 0.9600 . ?
C1 H1C 0.9600 . ?
C2 C2A 0.93(3) . ?
C3 C4 0.73(2) . ?
C3 C4 1.311(12) 2_665 ?
C3 C3 1.503(9) 2_665 ?
C4 C3 1.311(12) 2_665 ?
C4 C4 1.495(10) 2_665 ?
O1 O1 1.17(3) 6 ?
O1 C50 1.31(3) . ?
C50 C50 1.73(5) 3_656 ?
